data_1518372
loop_
_publ_author_name
'Mallick, Arijit'
'Garai, Bikash'
'Addicoat, Matthew A.'
'Petkov, Petko St.'
'Heine, Thomas'
'Banerjee, Rahul'

_publ_section_title
;
 Solid state organic amine detection in a photochromic porous metal
 organic framework
;
_journal_issue 2
_journal_name_full 'Chem. Sci.'
_journal_page_first 1420
_journal_paper_doi 10.1039/C4SC03224A
_journal_volume 6
_journal_year 2015
_chemical_formula_moiety 'C69 H35 Mg4 N7 O30'
_chemical_formula_sum 'C69 H35 Mg4 N7 O30'
_chemical_formula_weight 1539.28
_chemical_name_common Mg-NDI
_chemical_name_systematic Mg-NDI
_space_group_IT_number 13
_space_group_name_Hall '-P 2yc'
_symmetry_cell_setting monoclinic
_symmetry_space_group_name_Hall '-P 2yc'
_symmetry_space_group_name_H-M 'P 1 2/c 1'
_atom_sites_solution_hydrogens geom
_atom_sites_solution_primary direct
_atom_sites_solution_secondary difmap
_audit_block_doi 10.5517/cc13cv0b
_audit_creation_method SHELXL-97
_audit_update_record
;
2014-11-26 deposited with the CCDC.
2014-12-05 downloaded from the CCDC.
;
_cell_angle_alpha 90.00
_cell_angle_beta 96.234(6)
_cell_angle_gamma 90.00
_cell_formula_units_Z 2
_cell_length_a 34.3413(18)
_cell_length_b 10.0447(7)
_cell_length_c 17.7382(17)
_cell_measurement_temperature 293(2)
_cell_volume 6082.6(8)
_computing_cell_refinement
;
CrysAlisPro, Agilent Technologies,
Version 1.171.36.28 (release 01-02-2013 CrysAlis171 .NET)
(compiled Feb  1 2013,16:14:44)
;
_computing_data_collection
;
CrysAlisPro, Agilent Technologies,
Version 1.171.36.28 (release 01-02-2013 CrysAlis171 .NET)
(compiled Feb  1 2013,16:14:44)
;
_computing_data_reduction
;
CrysAlisPro, Agilent Technologies,
Version 1.171.36.28 (release 01-02-2013 CrysAlis171 .NET)
(compiled Feb  1 2013,16:14:44)
;
_computing_molecular_graphics
;
O. V. Dolomanov, L. J. Bourhis, R. J. Gildea, J. A. K. Howard and H. Puschmann,
OLEX2: a complete structure solution, refinement and analysis program.
J. Appl. Cryst. (2009). 42, 339-341.
;
_computing_publication_material
;
O. V. Dolomanov, L. J. Bourhis, R. J. Gildea, J. A. K. Howard and H. Puschmann,
OLEX2: a complete structure solution, refinement and analysis program.
J. Appl. Cryst. (2009). 42, 339-341.
;
_computing_structure_refinement 'SHELXL-97 (Sheldrick, 1997)'
_computing_structure_solution 'SHELXS-97 (Sheldrick, 1990)'
_diffrn_ambient_temperature 293(2)
_diffrn_measured_fraction_theta_full 0.995
_diffrn_measured_fraction_theta_max 0.857
_diffrn_measurement_device_type 'SuperNova, Dual, Cu at zero, Eos'
_diffrn_measurement_method '\w scans'
_diffrn_radiation_monochromator graphite
_diffrn_radiation_source 'fine-focus sealed tube'
_diffrn_radiation_type MoK\a
_diffrn_radiation_wavelength 0.71073
_diffrn_reflns_av_R_equivalents 0.0895
_diffrn_reflns_av_sigmaI/netI 0.1314
_diffrn_reflns_limit_h_max 47
_diffrn_reflns_limit_h_min -43
_diffrn_reflns_limit_k_max 13
_diffrn_reflns_limit_k_min -12
_diffrn_reflns_limit_l_max 22
_diffrn_reflns_limit_l_min -23
_diffrn_reflns_number 34565
_diffrn_reflns_theta_full 25.00
_diffrn_reflns_theta_max 29.19
_diffrn_reflns_theta_min 2.98
_exptl_absorpt_coefficient_mu 0.085
_exptl_absorpt_correction_T_max 1.00000
_exptl_absorpt_correction_T_min 0.73479
_exptl_absorpt_correction_type multi-scan
_exptl_absorpt_process_details
;
CrysAlisPro, Agilent Technologies,
Version 1.171.36.28 (release 01-02-2013 CrysAlis171 .NET)
(compiled Feb  1 2013,16:14:44)
Empirical absorption correction using spherical harmonics,
 implemented in SCALE3 ABSPACK scaling algorithm.
;
_exptl_crystal_colour 'Pale Yellow'
_exptl_crystal_density_method 'not measured'
_exptl_crystal_description Block
_exptl_crystal_F_000 1572
_exptl_crystal_size_max 0.4
_exptl_crystal_size_mid 0.2
_exptl_crystal_size_min 0.2
_refine_diff_density_max 0.417
_refine_diff_density_min -0.411
_refine_diff_density_rms 0.082
_refine_ls_extinction_method none
_refine_ls_goodness_of_fit_ref 0.856
_refine_ls_hydrogen_treatment mixed
_refine_ls_matrix_type full
_refine_ls_number_parameters 517
_refine_ls_number_reflns 14116
_refine_ls_number_restraints 0
_refine_ls_restrained_S_all 0.856
_refine_ls_R_factor_all 0.1637
_refine_ls_R_factor_gt 0.1057
_refine_ls_shift/su_max 0.000
_refine_ls_shift/su_mean 0.000
_refine_ls_structure_factor_coef Fsqd
_refine_ls_weighting_details 'calc w=1/[\s^2^(Fo^2^)+(0.1583P)^2^+0.0000P] where P=(Fo^2^+2Fc^2^)/3'
_refine_ls_weighting_scheme calc
_refine_ls_wR_factor_gt 0.2679
_refine_ls_wR_factor_ref 0.2975
_reflns_number_gt 5643
_reflns_number_total 14116
_reflns_threshold_expression >2sigma(I)
_cod_data_source_file c4sc03224a2.cif
_cod_data_source_block "'Mg-NDI"
_cod_depositor_comments
;
The following automatic conversions were performed:

'_symmetry_cell_setting' value 'Monoclinic' changed to 'monoclinic'
according to
/usr/data/users/saulius/crontab/automatic-downloads/rss-feeds/RSC/lib/dictionaries/cif_core.dic
dictionary named 'cif_core.dic' version 2.4.2 from 2011-04-26.

Automatic conversion script
Id: cif_fix_values 2935 2014-11-11 08:27:57Z andrius 

 Adding full bibliography for 1518371--1518372.cif.
;
_cod_original_sg_symbol_H-M 'P 2/c'
_cod_database_code 1518372

loop_
_symmetry_equiv_pos_as_xyz
'x, y, z'
'-x, y, -z+1/2'
'-x, -y, -z'
'x, -y, z-1/2'

loop_
_atom_site_label
_atom_site_type_symbol
_atom_site_fract_x
_atom_site_fract_y
_atom_site_fract_z
_atom_site_U_iso_or_equiv
_atom_site_adp_type
_atom_site_occupancy
_atom_site_symmetry_multiplicity
_atom_site_calc_flag
_atom_site_refinement_flags
Mg2 Mg 0.22581(3) 0.93787(10) 0.23681(7) 0.0426(3) Uani 1 1 d .
Mg1 Mg 0.30357(3) 0.71735(12) 0.27617(8) 0.0514(3) Uani 1 1 d .
O2 O 0.36066(8) 0.7864(4) 0.2960(2) 0.1007(13) Uani 1 1 d .
H2A H 0.3710 0.8198 0.3375 0.151 Uiso 1 1 d R
H2B H 0.3773 0.7858 0.2639 0.151 Uiso 1 1 d R
O1 O 0.32764(11) 0.5380(4) 0.2480(3) 0.1024(13) Uani 1 1 d .
O4 O 0.24922(7) 0.6335(2) 0.25515(19) 0.0652(8) Uani 1 1 d .
O6 O 0.30406(7) 0.7945(3) 0.17040(17) 0.0650(8) Uani 1 1 d .
O14 O 0.39631(9) 1.1964(5) 0.4200(3) 0.1272(19) Uani 1 1 d .
O15 O 0.39811(9) 0.8359(5) 0.5727(3) 0.1285(19) Uani 1 1 d .
O3 O 0.28002(7) 0.9005(2) 0.30710(15) 0.0501(6) Uani 1 1 d .
O8 O 0.22840(7) 0.9653(3) 0.36027(17) 0.0613(7) Uani 1 1 d .
O7 O 0.24974(7) 0.9151(3) 0.14006(16) 0.0620(7) Uani 1 1 d .
O5 O 0.30603(11) 0.6527(4) 0.3863(2) 0.0996(12) Uani 1 1 d .
O9 O 0.19765(7) 0.7655(2) 0.23042(17) 0.0584(7) Uani 1 1 d .
O11 O 0.17709(7) 0.0590(2) 0.20271(18) 0.0576(7) Uani 1 1 d .
O10 O 0.23397(7) 0.1499(2) 0.23526(18) 0.0620(8) Uani 1 1 d .
O12 O 0.06188(9) 0.4332(5) 0.2142(2) 0.1117(16) Uani 1 1 d .
O13 O 0.12227(8) 0.4899(5) 0.0032(2) 0.1016(13) Uani 1 1 d .
N4 N 0.09105(8) 0.4589(3) 0.10785(19) 0.0489(8) Uani 1 1 d .
N3 N 0.39782(8) 1.0151(4) 0.4963(2) 0.0603(9) Uani 1 1 d .
N1 N 0.3419(3) 0.3189(7) 0.2346(6) 0.184(4) Uani 1 1 d .
C14 C 0.27537(10) 1.0318(4) 0.4959(2) 0.0504(9) Uani 1 1 d .
H14 H 0.2483 1.0340 0.4966 0.061 Uiso 1 1 calc R
C27 C 0.14382(10) 0.3140(3) 0.1646(2) 0.0524(9) Uani 1 1 d .
H27 H 0.1287 0.2402 0.1486 0.063 Uiso 1 1 calc R
C8 C 0.26441(10) 0.9455(3) 0.3638(2) 0.0457(8) Uani 1 1 d .
C23 C 0.18851(9) 0.5355(3) 0.2108(2) 0.0425(8) Uani 1 1 d .
C26 C 0.19832(10) 0.1593(3) 0.2135(2) 0.0494(9) Uani 1 1 d .
C22 C 0.21431(10) 0.6530(3) 0.2346(2) 0.0441(8) Uani 1 1 d .
C12 C 0.33995(12) 1.0752(4) 0.5583(3) 0.0630(11) Uani 1 1 d .
H12 H 0.3565 1.1086 0.5989 0.076 Uiso 1 1 calc R
C19 C 0.47924(10) 1.0033(4) 0.4995(3) 0.0622(11) Uani 1 1 d .
C11 C 0.35470(10) 1.0230(4) 0.4965(2) 0.0585(10) Uani 1 1 d .
C34 C 0.02002(10) 0.4674(5) 0.0987(3) 0.0618(11) Uani 1 1 d .
C24 C 0.20374(10) 0.4065(3) 0.2226(2) 0.0483(9) Uani 1 1 d .
H24 H 0.2293 0.3948 0.2451 0.058 Uiso 1 1 calc R
C30 C 0.09132(10) 0.4836(5) 0.0312(3) 0.0632(11) Uani 1 1 d .
C33 C 0.01863(9) 0.4931(4) 0.0224(2) 0.0438(8) Uani 1 1 d .
C28 C 0.12909(10) 0.4419(3) 0.1520(2) 0.0505(9) Uani 1 1 d .
C16 C 0.45877(12) 1.1025(6) 0.4559(3) 0.0816(15) Uani 1 1 d .
C25 C 0.18116(9) 0.2978(3) 0.2011(2) 0.0432(8) Uani 1 1 d .
C9 C 0.29085(10) 0.9834(4) 0.4324(2) 0.0517(9) Uani 1 1 d .
C13 C 0.29975(10) 1.0775(4) 0.5591(2) 0.0484(9) Uani 1 1 d .
C29 C 0.15129(10) 0.5508(3) 0.1752(2) 0.0503(9) Uani 1 1 d .
H29 H 0.1410 0.6358 0.1668 0.060 Uiso 1 1 calc R
C7 C 0.28265(11) 0.8733(4) 0.1291(2) 0.0542(9) Uani 1 1 d .
C15 C 0.41533(12) 1.1101(5) 0.4539(3) 0.0791(15) Uani 1 1 d .
C10 C 0.33127(9) 0.9802(4) 0.4333(2) 0.0525(9) Uani 1 1 d .
H10 H 0.3411 0.9515 0.3966 0.063 Uiso 1 1 d R
C36 C -0.01466(12) 0.4641(6) 0.1341(3) 0.0875(17) Uani 1 1 d .
H36 H -0.0102 0.4541 0.1875 0.105 Uiso 1 1 d R
C32 C 0.05030(11) 0.5224(7) -0.0909(3) 0.0899(18) Uani 1 1 d .
H32 H 0.0732 0.5297 -0.1142 0.108 Uiso 1 1 calc R
C31 C 0.05281(10) 0.4983(5) -0.0142(2) 0.0578(10) Uani 1 1 d .
C35 C 0.05827(11) 0.4550(5) 0.1464(3) 0.0651(12) Uani 1 1 d .
C21 C 0.41657(12) 0.9135(6) 0.5397(4) 0.0894(17) Uani 1 1 d .
C20 C 0.46035(12) 0.9096(5) 0.5396(3) 0.0825(15) Uani 1 1 d .
C18 C 0.51847(14) 1.1861(7) 0.4171(4) 0.118(3) Uani 1 1 d .
H18 H 0.5327 1.2642 0.4119 0.142 Uiso 1 1 d R
C1 C 0.3195(2) 0.4344(8) 0.2380(8) 0.194(6) Uani 1 1 d .
H1 H 0.2926 0.4200 0.2302 0.232 Uiso 1 1 calc R
C17 C 0.47820(13) 1.1918(7) 0.4155(5) 0.133(3) Uani 1 1 d .
H17 H 0.4651 1.2369 0.3746 0.159 Uiso 1 1 d R
C2 C 0.3324(3) 0.1941(13) 0.2423(9) 0.239(7) Uani 1 1 d .
C3 C 0.3908(3) 0.3262(15) 0.2369(10) 0.305(11) Uani 1 1 d .
H3A H 0.4003 0.2448 0.2173 0.457 Uiso 1 1 calc R
H3B H 0.4022 0.3385 0.2883 0.457 Uiso 1 1 calc R
H3C H 0.3979 0.3996 0.2065 0.457 Uiso 1 1 calc R
N2 N 0.3306(10) 0.506(2) 0.4726(15) 0.283(14) Uani 0.50 1 d P
C5 C 0.3130(7) 0.372(2) 0.4500(18) 0.246(15) Uani 0.50 1 d P
H5A H 0.2855 0.3821 0.4346 0.369 Uiso 0.50 1 calc PR
H5B H 0.3167 0.3121 0.4924 0.369 Uiso 0.50 1 calc PR
H5C H 0.3256 0.3363 0.4087 0.369 Uiso 0.50 1 calc PR
C4 C 0.3216(8) 0.5997(15) 0.4215(10) 0.187(10) Uani 0.50 1 d P
C6 C 0.3690(12) 0.464(3) 0.5318(17) 0.30(2) Uani 0.50 1 d P

loop_
_atom_site_aniso_label
_atom_site_aniso_U_11
_atom_site_aniso_U_22
_atom_site_aniso_U_33
_atom_site_aniso_U_23
_atom_site_aniso_U_13
_atom_site_aniso_U_12
Mg2 0.0458(6) 0.0308(5) 0.0488(7) 0.0026(5) -0.0052(5) 0.0043(4)
Mg1 0.0478(6) 0.0464(6) 0.0581(9) 0.0032(6) -0.0027(6) 0.0094(5)
O2 0.0570(16) 0.128(3) 0.115(3) -0.038(3) 0.0006(17) 0.0006(18)
O1 0.119(3) 0.061(2) 0.127(4) -0.006(2) 0.012(2) 0.043(2)
O4 0.0557(15) 0.0367(12) 0.099(2) 0.0026(14) -0.0126(14) -0.0021(11)
O6 0.0604(15) 0.081(2) 0.0552(18) 0.0132(15) 0.0139(13) 0.0178(14)
O14 0.0522(17) 0.163(4) 0.168(4) 0.091(4) 0.018(2) 0.014(2)
O15 0.0520(18) 0.144(4) 0.191(5) 0.092(4) 0.022(2) 0.001(2)
O3 0.0555(14) 0.0476(13) 0.0451(15) -0.0032(12) -0.0044(11) 0.0012(11)
O8 0.0428(13) 0.0846(19) 0.0557(18) -0.0152(15) 0.0024(12) -0.0021(13)
O7 0.0543(15) 0.087(2) 0.0458(16) 0.0074(14) 0.0090(12) 0.0128(14)
O5 0.126(3) 0.097(3) 0.069(3) 0.033(2) -0.023(2) 0.003(2)
O9 0.0666(15) 0.0292(11) 0.077(2) -0.0067(12) -0.0048(13) -0.0005(11)
O11 0.0509(13) 0.0291(11) 0.089(2) 0.0001(12) -0.0118(13) 0.0036(10)
O10 0.0524(14) 0.0305(11) 0.098(2) 0.0058(13) -0.0129(14) 0.0037(10)
O12 0.0565(17) 0.211(5) 0.065(3) 0.035(3) -0.0046(16) 0.007(2)
O13 0.0440(16) 0.187(4) 0.073(2) 0.019(3) 0.0013(15) 0.010(2)
N4 0.0416(15) 0.0480(16) 0.054(2) 0.0022(14) -0.0078(13) 0.0039(12)
N3 0.0418(16) 0.080(2) 0.059(2) 0.0021(19) 0.0037(15) -0.0066(16)
N1 0.222(8) 0.089(4) 0.261(11) 0.020(6) 0.110(7) -0.003(5)
C14 0.0410(18) 0.056(2) 0.055(2) 0.0019(18) 0.0079(16) 0.0043(16)
C27 0.054(2) 0.0377(17) 0.065(3) 0.0020(17) 0.0003(18) -0.0089(15)
C8 0.0428(19) 0.0429(17) 0.050(2) -0.0051(17) -0.0014(16) -0.0019(15)
C23 0.0494(18) 0.0361(16) 0.042(2) 0.0051(15) 0.0044(15) -0.0021(14)
C26 0.0474(19) 0.0346(16) 0.064(3) 0.0010(17) -0.0055(17) 0.0038(15)
C22 0.058(2) 0.0300(15) 0.042(2) 0.0042(14) -0.0051(16) -0.0064(14)
C12 0.064(2) 0.067(2) 0.054(3) -0.001(2) -0.009(2) -0.006(2)
C19 0.0475(19) 0.070(3) 0.067(3) 0.002(2) -0.0021(18) 0.000(2)
C11 0.0450(19) 0.076(3) 0.054(3) -0.004(2) 0.0014(17) -0.0025(18)
C34 0.043(2) 0.084(3) 0.056(3) 0.013(2) -0.0039(17) 0.0037(19)
C24 0.0430(18) 0.0411(17) 0.058(2) -0.0054(17) -0.0058(16) 0.0039(14)
C30 0.0369(19) 0.092(3) 0.059(3) 0.006(2) -0.0032(17) 0.0078(19)
C33 0.0358(16) 0.0557(19) 0.039(2) -0.0024(16) -0.0014(14) 0.0038(15)
C28 0.0432(18) 0.0384(16) 0.066(3) 0.0052(17) -0.0124(17) 0.0024(14)
C16 0.045(2) 0.103(4) 0.098(4) 0.025(3) 0.011(2) 0.007(2)
C25 0.0477(18) 0.0288(14) 0.052(2) 0.0032(15) -0.0013(15) 0.0031(13)
C9 0.059(2) 0.0454(19) 0.047(2) -0.0039(17) -0.0085(17) 0.0010(16)
C13 0.0438(18) 0.056(2) 0.045(2) -0.0037(17) 0.0011(15) 0.0005(16)
C29 0.060(2) 0.0259(14) 0.062(3) -0.0005(16) -0.0055(18) 0.0086(14)
C7 0.056(2) 0.053(2) 0.051(2) 0.0016(19) -0.0050(18) -0.0014(18)
C15 0.049(2) 0.093(3) 0.095(4) 0.035(3) 0.004(2) -0.002(2)
C10 0.0408(18) 0.066(2) 0.051(2) -0.0096(19) 0.0050(16) 0.0019(17)
C36 0.055(2) 0.153(5) 0.053(3) 0.025(3) 0.003(2) -0.001(3)
C32 0.039(2) 0.170(6) 0.062(3) 0.020(3) 0.012(2) 0.015(3)
C31 0.0394(19) 0.083(3) 0.050(2) 0.011(2) 0.0015(16) 0.0055(19)
C35 0.047(2) 0.104(3) 0.043(3) -0.004(2) -0.0032(18) 0.018(2)
C21 0.041(2) 0.091(3) 0.137(5) 0.023(4) 0.009(3) 0.000(2)
C20 0.043(2) 0.097(4) 0.108(4) 0.019(3) 0.015(2) -0.002(2)
C18 0.063(3) 0.130(5) 0.161(7) 0.070(5) 0.014(3) 0.009(3)
C1 0.138(6) 0.097(5) 0.363(17) -0.104(8) 0.104(8) -0.009(5)
C17 0.049(3) 0.151(6) 0.195(8) 0.116(6) 0.003(3) 0.003(3)
C2 0.170(8) 0.195(11) 0.333(19) 0.130(12) -0.053(9) -0.018(8)
C3 0.166(9) 0.299(18) 0.42(3) 0.217(18) -0.081(11) -0.071(10)
N2 0.51(5) 0.140(16) 0.20(2) 0.037(17) 0.06(3) -0.01(2)
C5 0.30(3) 0.122(16) 0.34(4) 0.10(2) 0.18(3) 0.064(18)
C4 0.39(3) 0.079(9) 0.084(11) 0.021(8) 0.016(15) 0.089(14)
C6 0.52(5) 0.17(2) 0.17(2) 0.029(19) -0.15(3) 0.08(3)

loop_
_atom_type_symbol
_atom_type_description
_atom_type_scat_dispersion_real
_atom_type_scat_dispersion_imag
_atom_type_scat_source
C C 0.0033 0.0016 'International Tables Vol C Tables 4.2.6.8 and 6.1.1.4'
H H 0.0000 0.0000 'International Tables Vol C Tables 4.2.6.8 and 6.1.1.4'
Mg Mg 0.0486 0.0363 'International Tables Vol C Tables 4.2.6.8 and 6.1.1.4'
N N 0.0061 0.0033 'International Tables Vol C Tables 4.2.6.8 and 6.1.1.4'
O O 0.0106 0.0060 'International Tables Vol C Tables 4.2.6.8 and 6.1.1.4'

loop_
_geom_angle_atom_site_label_1
_geom_angle_atom_site_label_2
_geom_angle_atom_site_label_3
_geom_angle
_geom_angle_site_symmetry_1
_geom_angle_site_symmetry_3
O9 Mg2 O7 95.43(13) . .
O9 Mg2 O11 96.96(10) . 1_565
O7 Mg2 O11 102.02(13) . 1_565
O9 Mg2 O10 158.34(11) . 1_565
O7 Mg2 O10 92.08(13) . 1_565
O11 Mg2 O10 61.56(9) 1_565 1_565
O9 Mg2 O3 105.43(10) . .
O7 Mg2 O3 93.83(11) . .
O11 Mg2 O3 151.17(11) 1_565 .
O10 Mg2 O3 94.27(10) 1_565 .
O9 Mg2 O8 97.67(12) . .
O7 Mg2 O8 153.52(11) . .
O11 Mg2 O8 99.13(12) 1_565 .
O10 Mg2 O8 84.10(12) 1_565 .
O3 Mg2 O8 60.50(10) . .
O9 Mg2 C26 127.68(12) . 1_565
O7 Mg2 C26 98.47(14) . 1_565
O11 Mg2 C26 30.79(10) 1_565 1_565
O10 Mg2 C26 30.77(10) 1_565 1_565
O3 Mg2 C26 123.47(11) . 1_565
O8 Mg2 C26 91.57(13) . 1_565
O9 Mg2 C8 106.72(12) . .
O7 Mg2 C8 123.62(12) . .
O11 Mg2 C8 124.85(13) 1_565 .
O10 Mg2 C8 85.62(11) 1_565 .
O3 Mg2 C8 30.78(10) . .
O8 Mg2 C8 30.07(10) . .
C26 Mg2 C8 106.52(13) 1_565 .
O9 Mg2 Mg1 79.30(8) . .
O7 Mg2 Mg1 73.78(9) . .
O11 Mg2 Mg1 173.94(9) 1_565 .
O10 Mg2 Mg1 122.34(7) 1_565 .
O3 Mg2 Mg1 34.77(7) . .
O8 Mg2 Mg1 86.16(8) . .
C26 Mg2 Mg1 152.92(9) 1_565 .
C8 Mg2 Mg1 61.08(9) . .
O6 Mg1 O4 95.03(13) . .
O6 Mg1 O5 175.14(16) . .
O4 Mg1 O5 89.18(15) . .
O6 Mg1 O1 93.77(16) . .
O4 Mg1 O1 88.75(15) . .
O5 Mg1 O1 88.74(19) . .
O6 Mg1 O2 85.80(15) . .
O4 Mg1 O2 175.10(14) . .
O5 Mg1 O2 90.21(17) . .
O1 Mg1 O2 86.38(16) . .
O6 Mg1 O3 87.10(12) . .
O4 Mg1 O3 92.20(10) . .
O5 Mg1 O3 90.33(15) . .
O1 Mg1 O3 178.66(16) . .
O2 Mg1 O3 92.66(13) . .
O6 Mg1 C4 166.7(5) . .
O4 Mg1 C4 95.7(6) . .
O5 Mg1 C4 12.1(5) . .
O1 Mg1 C4 78.7(3) . .
O2 Mg1 C4 82.9(6) . .
O3 Mg1 C4 100.3(3) . .
O6 Mg1 Mg2 69.83(8) . .
O4 Mg1 Mg2 63.92(8) . .
O5 Mg1 Mg2 110.11(13) . .
O1 Mg1 Mg2 145.56(13) . .
O2 Mg1 Mg2 120.79(12) . .
O3 Mg1 Mg2 35.77(7) . .
C4 Mg1 Mg2 122.2(4) . .
Mg1 O2 H2A 125.2 . .
Mg1 O2 H2B 125.3 . .
H2A O2 H2B 109.6 . .
C1 O1 Mg1 140.5(5) . .
C22 O4 Mg1 146.0(2) . .
C7 O6 Mg1 135.5(3) . .
C8 O3 Mg1 136.3(2) . .
C8 O3 Mg2 89.1(2) . .
Mg1 O3 Mg2 109.46(11) . .
C8 O8 Mg2 87.9(2) . .
C7 O7 Mg2 129.9(3) . .
C4 O5 Mg1 140.6(14) . .
C22 O9 Mg2 124.2(2) . .
C26 O11 Mg2 89.40(19) . 1_545
C26 O10 Mg2 87.37(19) . 1_545
C35 N4 C30 125.8(3) . .
C35 N4 C28 117.5(3) . .
C30 N4 C28 116.6(3) . .
C15 N3 C21 126.9(3) . .
C15 N3 C11 117.0(3) . .
C21 N3 C11 116.1(3) . .
C2 N1 C1 130.2(9) . .
C2 N1 C3 107.6(9) . .
C1 N1 C3 121.2(8) . .
C9 C14 C13 121.1(3) . .
C9 C14 H14 119.4 . .
C13 C14 H14 119.4 . .
C25 C27 C28 119.1(3) . .
C25 C27 H27 120.4 . .
C28 C27 H27 120.4 . .
O8 C8 O3 121.1(3) . .
O8 C8 C9 121.0(3) . .
O3 C8 C9 117.7(3) . .
O8 C8 Mg2 62.05(19) . .
O3 C8 Mg2 60.14(18) . .
C9 C8 Mg2 165.2(3) . .
C29 C23 C24 119.0(3) . .
C29 C23 C22 122.1(3) . .
C24 C23 C22 118.8(3) . .
O11 C26 O10 121.7(3) . .
O11 C26 C25 120.5(3) . .
O10 C26 C25 117.9(3) . .
O11 C26 Mg2 59.81(16) . 1_545
O10 C26 Mg2 61.86(16) . 1_545
C25 C26 Mg2 178.6(3) . 1_545
O4 C22 O9 125.4(3) . .
O4 C22 C23 118.8(3) . .
O9 C22 C23 115.7(3) . .
C11 C12 C13 118.3(4) . .
C11 C12 H12 120.8 . .
C13 C12 H12 120.8 . .
C20 C19 C16 122.1(4) . .
C20 C19 C19 119.1(5) . 3_676
C16 C19 C19 118.7(5) . 3_676
C12 C11 C10 122.7(3) . .
C12 C11 N3 118.8(4) . .
C10 C11 N3 118.5(4) . .
C33 C34 C36 120.3(3) . .
C33 C34 C35 120.7(3) . .
C36 C34 C35 118.8(4) . .
C25 C24 C23 120.2(3) . .
C25 C24 H24 119.9 . .
C23 C24 H24 119.9 . .
O13 C30 N4 120.5(3) . .
O13 C30 C31 122.6(4) . .
N4 C30 C31 116.9(3) . .
C34 C33 C31 121.4(3) . .
C34 C33 C33 119.7(4) . 3_565
C31 C33 C33 118.7(4) . 3_565
C29 C28 C27 120.6(3) . .
C29 C28 N4 120.3(3) . .
C27 C28 N4 118.9(3) . .
C17 C16 C19 120.8(4) . .
C17 C16 C15 119.9(4) . .
C19 C16 C15 119.3(4) . .
C24 C25 C27 120.4(3) . .
C24 C25 C26 119.4(3) . .
C27 C25 C26 120.1(3) . .
C14 C9 C10 118.1(3) . .
C14 C9 C8 120.1(3) . .
C10 C9 C8 121.7(4) . .
C12 C13 C14 119.8(4) . .
C12 C13 C7 119.4(3) . 4_576
C14 C13 C7 120.8(3) . 4_576
C28 C29 C23 120.6(3) . .
C28 C29 H29 119.7 . .
C23 C29 H29 119.7 . .
O7 C7 O6 127.3(4) . .
O7 C7 C13 117.3(3) . 4_575
O6 C7 C13 115.3(3) . 4_575
O14 C15 N3 121.3(4) . .
O14 C15 C16 122.3(4) . .
N3 C15 C16 116.3(4) . .
C11 C10 C9 119.9(4) . .
C11 C10 H10 120.3 . .
C9 C10 H10 119.8 . .
C32 C36 C34 119.6(4) 3_565 .
C32 C36 H36 127.1 3_565 .
C34 C36 H36 113.3 . .
C31 C32 C36 121.6(4) . 3_565
C31 C32 H32 119.2 . .
C36 C32 H32 119.2 3_565 .
C32 C31 C33 119.9(3) . .
C32 C31 C30 120.8(3) . .
C33 C31 C30 119.2(4) . .
O12 C35 N4 119.6(3) . .
O12 C35 C34 124.5(4) . .
N4 C35 C34 115.7(4) . .
O15 C21 N3 120.6(4) . .
O15 C21 C20 124.5(5) . .
N3 C21 C20 114.9(4) . .
C19 C20 C18 120.6(4) . 3_676
C19 C20 C21 120.5(4) . .
C18 C20 C21 118.8(5) 3_676 .
C17 C18 C20 120.3(5) . 3_676
C17 C18 H18 119.8 . .
C20 C18 H18 112.8 3_676 .
O1 C1 N1 131.9(9) . .
O1 C1 H1 114.0 . .
N1 C1 H1 114.0 . .
C16 C17 C18 120.5(5) . .
C16 C17 H17 120.5 . .
C18 C17 H17 115.8 . .
N1 C3 H3A 109.5 . .
N1 C3 H3B 109.5 . .
H3A C3 H3B 109.5 . .
N1 C3 H3C 109.5 . .
H3A C3 H3C 109.5 . .
H3B C3 H3C 109.5 . .
C4 N2 C5 113(3) . .
C4 N2 C6 137(3) . .
C5 N2 C6 102(2) . .
N2 C5 H5A 109.5 . .
N2 C5 H5B 109.5 . .
H5A C5 H5B 109.5 . .
N2 C5 H5C 109.5 . .
H5A C5 H5C 109.5 . .
H5B C5 H5C 109.5 . .
O5 C4 N2 159(3) . .
O5 C4 Mg1 27.3(10) . .
N2 C4 Mg1 158.5(16) . .

loop_
_geom_bond_atom_site_label_1
_geom_bond_atom_site_label_2
_geom_bond_distance
_geom_bond_site_symmetry_2
Mg2 O9 1.980(2) .
Mg2 O7 1.995(3) .
Mg2 O11 2.104(2) 1_565
Mg2 O10 2.149(2) 1_565
Mg2 O3 2.158(2) .
Mg2 O8 2.200(3) .
Mg2 C26 2.434(3) 1_565
Mg2 C8 2.488(4) .
Mg2 Mg1 3.4814(15) .
Mg1 O6 2.032(3) .
Mg1 O4 2.045(3) .
Mg1 O5 2.052(4) .
Mg1 O1 2.066(3) .
Mg1 O2 2.073(3) .
Mg1 O3 2.106(3) .
Mg1 C4 2.842(18) .
O2 H2A 0.8501 .
O2 H2B 0.8496 .
O1 C1 1.087(8) .
O4 C22 1.230(4) .
O6 C7 1.259(5) .
O14 C15 1.206(6) .
O15 C21 1.198(6) .
O3 C8 1.274(4) .
O8 C8 1.248(4) .
O7 C7 1.240(4) .
O5 C4 0.941(17) .
O9 C22 1.265(4) .
O11 C26 1.246(4) .
O11 Mg2 2.104(2) 1_545
O10 C26 1.247(4) .
O10 Mg2 2.149(2) 1_545
O12 C35 1.216(5) .
O13 C30 1.223(5) .
N4 C35 1.380(5) .
N4 C30 1.383(6) .
N4 C28 1.458(4) .
N3 C15 1.391(6) .
N3 C21 1.392(6) .
N3 C11 1.483(5) .
N1 C2 1.307(13) .
N1 C1 1.398(10) .
N1 C3 1.676(12) .
C14 C9 1.385(6) .
C14 C13 1.403(5) .
C14 H14 0.9300 .
C27 C25 1.382(5) .
C27 C28 1.391(5) .
C27 H27 0.9300 .
C8 C9 1.486(5) .
C23 C29 1.371(5) .
C23 C24 1.405(5) .
C23 C22 1.508(4) .
C26 C25 1.518(4) .
C26 Mg2 2.434(3) 1_545
C12 C11 1.361(6) .
C12 C13 1.382(5) .
C12 H12 0.9300 .
C19 C20 1.383(6) .
C19 C16 1.402(6) .
C19 C19 1.426(7) 3_676
C11 C10 1.376(5) .
C34 C33 1.375(6) .
C34 C36 1.406(6) .
C34 C35 1.488(5) .
C24 C25 1.369(5) .
C24 H24 0.9300 .
C30 C31 1.479(5) .
C33 C31 1.402(5) .
C33 C33 1.437(6) 3_565
C28 C29 1.371(5) .
C16 C17 1.366(7) .
C16 C15 1.491(6) .
C9 C10 1.387(5) .
C13 C7 1.513(5) 4_576
C29 H29 0.9300 .
C7 C13 1.513(5) 4_575
C10 H10 0.8183 .
C36 C32 1.378(6) 3_565
C36 H36 0.9472 .
C32 C31 1.376(6) .
C32 C36 1.378(6) 3_565
C32 H32 0.9300 .
C21 C20 1.504(6) .
C20 C18 1.386(7) 3_676
C18 C17 1.381(7) .
C18 C20 1.386(7) 3_676
C18 H18 0.9345 .
C1 H1 0.9300 .
C17 H17 0.9300 .
C3 H3A 0.9600 .
C3 H3B 0.9600 .
C3 H3C 0.9600 .
N2 C4 1.32(3) .
N2 C5 1.51(3) .
N2 C6 1.65(3) .
C5 H5A 0.9600 .
C5 H5B 0.9600 .
C5 H5C 0.9600 .

loop_
_geom_torsion_atom_site_label_1
_geom_torsion_atom_site_label_2
_geom_torsion_atom_site_label_3
_geom_torsion_atom_site_label_4
_geom_torsion
_geom_torsion_site_symmetry_1
_geom_torsion_site_symmetry_4
O9 Mg2 Mg1 O6 106.99(14) . .
O7 Mg2 Mg1 O6 8.07(13) . .
O11 Mg2 Mg1 O6 54.7(9) 1_565 .
O10 Mg2 Mg1 O6 -73.92(15) 1_565 .
O3 Mg2 Mg1 O6 -114.68(16) . .
O8 Mg2 Mg1 O6 -154.45(12) . .
C26 Mg2 Mg1 O6 -68.5(3) 1_565 .
C8 Mg2 Mg1 O6 -136.98(14) . .
O9 Mg2 Mg1 O4 0.50(14) . .
O7 Mg2 Mg1 O4 -98.42(15) . .
O11 Mg2 Mg1 O4 -51.8(9) 1_565 .
O10 Mg2 Mg1 O4 179.59(16) 1_565 .
O3 Mg2 Mg1 O4 138.83(17) . .
O8 Mg2 Mg1 O4 99.06(13) . .
C26 Mg2 Mg1 O4 -175.0(3) 1_565 .
C8 Mg2 Mg1 O4 116.53(15) . .
O9 Mg2 Mg1 O5 -78.18(16) . .
O7 Mg2 Mg1 O5 -177.11(16) . .
O11 Mg2 Mg1 O5 -130.5(9) 1_565 .
O10 Mg2 Mg1 O5 100.90(17) 1_565 .
O3 Mg2 Mg1 O5 60.15(18) . .
O8 Mg2 Mg1 O5 20.37(15) . .
C26 Mg2 Mg1 O5 106.3(3) 1_565 .
C8 Mg2 Mg1 O5 37.85(16) . .
O9 Mg2 Mg1 O1 41.3(3) . .
O7 Mg2 Mg1 O1 -57.6(3) . .
O11 Mg2 Mg1 O1 -11.0(10) 1_565 .
O10 Mg2 Mg1 O1 -139.6(3) 1_565 .
O3 Mg2 Mg1 O1 179.6(3) . .
O8 Mg2 Mg1 O1 139.9(3) . .
C26 Mg2 Mg1 O1 -134.2(3) 1_565 .
C8 Mg2 Mg1 O1 157.3(3) . .
O9 Mg2 Mg1 O2 178.95(17) . .
O7 Mg2 Mg1 O2 80.03(17) . .
O11 Mg2 Mg1 O2 126.7(9) 1_565 .
O10 Mg2 Mg1 O2 -1.96(19) 1_565 .
O3 Mg2 Mg1 O2 -42.72(19) . .
O8 Mg2 Mg1 O2 -82.49(17) . .
C26 Mg2 Mg1 O2 3.4(3) 1_565 .
C8 Mg2 Mg1 O2 -65.02(17) . .
O9 Mg2 Mg1 O3 -138.32(16) . .
O7 Mg2 Mg1 O3 122.75(16) . .
O11 Mg2 Mg1 O3 169.4(9) 1_565 .
O10 Mg2 Mg1 O3 40.76(17) 1_565 .
O8 Mg2 Mg1 O3 -39.77(14) . .
C26 Mg2 Mg1 O3 46.2(3) 1_565 .
C8 Mg2 Mg1 O3 -22.30(15) . .
O9 Mg2 Mg1 C4 -79.2(6) . .
O7 Mg2 Mg1 C4 -178.1(6) . .
O11 Mg2 Mg1 C4 -131.5(10) 1_565 .
O10 Mg2 Mg1 C4 99.9(6) 1_565 .
O3 Mg2 Mg1 C4 59.1(6) . .
O8 Mg2 Mg1 C4 19.4(6) . .
C26 Mg2 Mg1 C4 105.3(6) 1_565 .
C8 Mg2 Mg1 C4 36.8(6) . .
O6 Mg1 O1 C1 -107.5(13) . .
O4 Mg1 O1 C1 -12.6(13) . .
O5 Mg1 O1 C1 76.6(13) . .
O2 Mg1 O1 C1 166.9(13) . .
O3 Mg1 O1 C1 123(7) . .
C4 Mg1 O1 C1 83.5(14) . .
Mg2 Mg1 O1 C1 -48.5(14) . .
O6 Mg1 O4 C22 -57.2(5) . .
O5 Mg1 O4 C22 120.3(5) . .
O1 Mg1 O4 C22 -150.9(5) . .
O2 Mg1 O4 C22 -156.8(18) . .
O3 Mg1 O4 C22 30.0(5) . .
C4 Mg1 O4 C22 130.6(6) . .
Mg2 Mg1 O4 C22 7.4(5) . .
O4 Mg1 O6 C7 57.6(4) . .
O5 Mg1 O6 C7 -92.4(18) . .
O1 Mg1 O6 C7 146.7(4) . .
O2 Mg1 O6 C7 -127.2(4) . .
O3 Mg1 O6 C7 -34.3(4) . .
C4 Mg1 O6 C7 -158.8(16) . .
Mg2 Mg1 O6 C7 -2.2(4) . .
O6 Mg1 O3 C8 168.8(3) . .
O4 Mg1 O3 C8 73.9(3) . .
O5 Mg1 O3 C8 -15.3(3) . .
O1 Mg1 O3 C8 -61(7) . .
O2 Mg1 O3 C8 -105.5(3) . .
C4 Mg1 O3 C8 -22.3(6) . .
Mg2 Mg1 O3 C8 110.2(3) . .
O6 Mg1 O3 Mg2 58.65(13) . .
O4 Mg1 O3 Mg2 -36.28(15) . .
O5 Mg1 O3 Mg2 -125.47(15) . .
O1 Mg1 O3 Mg2 -171(46) . .
O2 Mg1 O3 Mg2 144.31(16) . .
C4 Mg1 O3 Mg2 -132.4(6) . .
O9 Mg2 O3 C8 -96.9(2) . .
O7 Mg2 O3 C8 166.4(2) . .
O11 Mg2 O3 C8 42.8(3) 1_565 .
O10 Mg2 O3 C8 74.0(2) 1_565 .
O8 Mg2 O3 C8 -6.71(19) . .
C26 Mg2 O3 C8 63.6(2) 1_565 .
Mg1 Mg2 O3 C8 -139.5(2) . .
O9 Mg2 O3 Mg1 42.67(16) . .
O7 Mg2 O3 Mg1 -54.04(14) . .
O11 Mg2 O3 Mg1 -177.7(2) 1_565 .
O10 Mg2 O3 Mg1 -146.42(13) 1_565 .
O8 Mg2 O3 Mg1 132.83(16) . .
C26 Mg2 O3 Mg1 -156.82(14) 1_565 .
C8 Mg2 O3 Mg1 139.5(2) . .
O9 Mg2 O8 C8 110.3(2) . .
O7 Mg2 O8 C8 -8.7(4) . .
O11 Mg2 O8 C8 -151.4(2) 1_565 .
O10 Mg2 O8 C8 -91.5(2) 1_565 .
O3 Mg2 O8 C8 6.85(19) . .
C26 Mg2 O8 C8 -121.3(2) 1_565 .
Mg1 Mg2 O8 C8 31.6(2) . .
O9 Mg2 O7 C7 -96.2(4) . .
O11 Mg2 O7 C7 165.5(3) 1_565 .
O10 Mg2 O7 C7 104.2(3) 1_565 .
O3 Mg2 O7 C7 9.8(4) . .
O8 Mg2 O7 C7 23.3(5) . .
C26 Mg2 O7 C7 134.4(3) 1_565 .
C8 Mg2 O7 C7 18.1(4) . .
Mg1 Mg2 O7 C7 -19.0(3) . .
O6 Mg1 O5 C4 -88(3) . .
O4 Mg1 O5 C4 122(2) . .
O1 Mg1 O5 C4 34(2) . .
O2 Mg1 O5 C4 -53(2) . .
O3 Mg1 O5 C4 -145(2) . .
Mg2 Mg1 O5 C4 -176(2) . .
O7 Mg2 O9 C22 66.3(3) . .
O11 Mg2 O9 C22 169.1(3) 1_565 .
O10 Mg2 O9 C22 176.1(3) 1_565 .
O3 Mg2 O9 C22 -29.2(3) . .
O8 Mg2 O9 C22 -90.6(3) . .
C26 Mg2 O9 C22 171.4(3) 1_565 .
C8 Mg2 O9 C22 -61.2(3) . .
Mg1 Mg2 O9 C22 -6.0(3) . .
Mg2 O8 C8 O3 -11.9(3) . .
Mg2 O8 C8 C9 163.4(3) . .
Mg1 O3 C8 O8 -105.7(4) . .
Mg2 O3 C8 O8 12.1(3) . .
Mg1 O3 C8 C9 78.9(4) . .
Mg2 O3 C8 C9 -163.3(3) . .
Mg1 O3 C8 Mg2 -117.7(3) . .
O9 Mg2 C8 O8 -76.1(2) . .
O7 Mg2 C8 O8 175.4(2) . .
O11 Mg2 C8 O8 35.2(2) 1_565 .
O10 Mg2 C8 O8 85.8(2) 1_565 .
O3 Mg2 C8 O8 -168.3(3) . .
C26 Mg2 C8 O8 62.9(2) 1_565 .
Mg1 Mg2 C8 O8 -143.3(2) . .
O9 Mg2 C8 O3 92.2(2) . .
O7 Mg2 C8 O3 -16.3(2) . .
O11 Mg2 C8 O3 -156.48(18) 1_565 .
O10 Mg2 C8 O3 -105.9(2) 1_565 .
O8 Mg2 C8 O3 168.3(3) . .
C26 Mg2 C8 O3 -128.8(2) 1_565 .
Mg1 Mg2 C8 O3 25.01(16) . .
O9 Mg2 C8 C9 178.0(10) . .
O7 Mg2 C8 C9 69.4(11) . .
O11 Mg2 C8 C9 -70.7(11) 1_565 .
O10 Mg2 C8 C9 -20.1(11) 1_565 .
O3 Mg2 C8 C9 85.8(11) . .
O8 Mg2 C8 C9 -105.9(11) . .
C26 Mg2 C8 C9 -43.0(11) 1_565 .
Mg1 Mg2 C8 C9 110.8(11) . .
Mg2 O11 C26 O10 1.0(4) 1_545 .
Mg2 O11 C26 C25 -178.4(3) 1_545 .
Mg2 O10 C26 O11 -1.0(4) 1_545 .
Mg2 O10 C26 C25 178.4(3) 1_545 .
Mg1 O4 C22 O9 -15.0(8) . .
Mg1 O4 C22 C23 163.8(4) . .
Mg2 O9 C22 O4 12.4(6) . .
Mg2 O9 C22 C23 -166.5(2) . .
C29 C23 C22 O4 -168.6(4) . .
C24 C23 C22 O4 8.7(5) . .
C29 C23 C22 O9 10.3(5) . .
C24 C23 C22 O9 -172.4(3) . .
C13 C12 C11 C10 4.1(7) . .
C13 C12 C11 N3 -177.6(4) . .
C15 N3 C11 C12 -102.8(5) . .
C21 N3 C11 C12 76.5(6) . .
C15 N3 C11 C10 75.6(6) . .
C21 N3 C11 C10 -105.1(5) . .
C29 C23 C24 C25 -2.1(6) . .
C22 C23 C24 C25 -179.5(3) . .
C35 N4 C30 O13 177.2(5) . .
C28 N4 C30 O13 0.3(6) . .
C35 N4 C30 C31 -4.3(6) . .
C28 N4 C30 C31 178.8(3) . .
C36 C34 C33 C31 179.4(5) . .
C35 C34 C33 C31 4.9(7) . .
C36 C34 C33 C33 -4.5(7) . 3_565
C35 C34 C33 C33 -178.9(4) . 3_565
C25 C27 C28 C29 0.2(6) . .
C25 C27 C28 N4 174.9(4) . .
C35 N4 C28 C29 -97.3(5) . .
C30 N4 C28 C29 79.8(5) . .
C35 N4 C28 C27 88.0(5) . .
C30 N4 C28 C27 -94.9(5) . .
C20 C19 C16 C17 -178.5(6) . .
C19 C19 C16 C17 -0.5(10) 3_676 .
C20 C19 C16 C15 1.6(8) . .
C19 C19 C16 C15 179.7(5) 3_676 .
C23 C24 C25 C27 2.8(6) . .
C23 C24 C25 C26 179.3(3) . .
C28 C27 C25 C24 -1.8(6) . .
C28 C27 C25 C26 -178.3(4) . .
O11 C26 C25 C24 171.6(4) . .
O10 C26 C25 C24 -7.9(6) . .
Mg2 C26 C25 C24 70(10) 1_545 .
O11 C26 C25 C27 -12.0(6) . .
O10 C26 C25 C27 168.6(4) . .
Mg2 C26 C25 C27 -113(10) 1_545 .
C13 C14 C9 C10 0.6(6) . .
C13 C14 C9 C8 -175.2(3) . .
O8 C8 C9 C14 5.2(5) . .
O3 C8 C9 C14 -179.4(3) . .
Mg2 C8 C9 C14 102.9(11) . .
O8 C8 C9 C10 -170.4(4) . .
O3 C8 C9 C10 5.0(5) . .
Mg2 C8 C9 C10 -72.7(11) . .
C11 C12 C13 C14 -2.6(6) . .
C11 C12 C13 C7 176.0(4) . 4_576
C9 C14 C13 C12 0.4(6) . .
C9 C14 C13 C7 -178.3(3) . 4_576
C27 C28 C29 C23 0.5(7) . .
N4 C28 C29 C23 -174.1(4) . .
C24 C23 C29 C28 0.4(6) . .
C22 C23 C29 C28 177.8(4) . .
Mg2 O7 C7 O6 26.3(6) . .
Mg2 O7 C7 C13 -152.9(3) . 4_575
Mg1 O6 C7 O7 -11.0(7) . .
Mg1 O6 C7 C13 168.2(3) . 4_575
C21 N3 C15 O14 -177.8(6) . .
C11 N3 C15 O14 1.4(8) . .
C21 N3 C15 C16 -0.6(8) . .
C11 N3 C15 C16 178.6(4) . .
C17 C16 C15 O14 -3.0(10) . .
C19 C16 C15 O14 176.8(6) . .
C17 C16 C15 N3 179.8(6) . .
C19 C16 C15 N3 -0.4(8) . .
C12 C11 C10 C9 -3.2(7) . .
N3 C11 C10 C9 178.5(4) . .
C14 C9 C10 C11 0.8(6) . .
C8 C9 C10 C11 176.5(4) . .
C33 C34 C36 C32 4.4(8) . 3_565
C35 C34 C36 C32 178.9(5) . 3_565
C36 C32 C31 C33 -2.9(9) 3_565 .
C36 C32 C31 C30 179.8(5) 3_565 .
C34 C33 C31 C32 179.1(5) . .
C33 C33 C31 C32 2.9(7) 3_565 .
C34 C33 C31 C30 -3.6(6) . .
C33 C33 C31 C30 -179.8(4) 3_565 .
O13 C30 C31 C32 -1.3(8) . .
N4 C30 C31 C32 -179.7(5) . .
O13 C30 C31 C33 -178.5(5) . .
N4 C30 C31 C33 3.1(6) . .
C30 N4 C35 O12 -179.4(5) . .
C28 N4 C35 O12 -2.6(6) . .
C30 N4 C35 C34 5.5(6) . .
C28 N4 C35 C34 -177.7(3) . .
C33 C34 C35 O12 179.6(5) . .
C36 C34 C35 O12 5.1(8) . .
C33 C34 C35 N4 -5.6(6) . .
C36 C34 C35 N4 179.9(4) . .
C15 N3 C21 O15 -178.5(6) . .
C11 N3 C21 O15 2.2(8) . .
C15 N3 C21 C20 0.4(8) . .
C11 N3 C21 C20 -178.9(4) . .
C16 C19 C20 C18 -179.2(6) . 3_676
C19 C19 C20 C18 2.7(10) 3_676 3_676
C16 C19 C20 C21 -1.9(8) . .
C19 C19 C20 C21 -179.9(6) 3_676 .
O15 C21 C20 C19 179.7(6) . .
N3 C21 C20 C19 0.9(8) . .
O15 C21 C20 C18 -2.9(10) . 3_676
N3 C21 C20 C18 178.3(6) . 3_676
Mg1 O1 C1 N1 -164.3(8) . .
C2 N1 C1 O1 159.7(16) . .
C3 N1 C1 O1 -7(2) . .
C19 C16 C17 C18 -0.1(12) . .
C15 C16 C17 C18 179.7(7) . .
C20 C18 C17 C16 -0.7(13) 3_676 .
Mg1 O5 C4 N2 -128(6) . .
C5 N2 C4 O5 48(7) . .
C6 N2 C4 O5 -169(5) . .
C5 N2 C4 Mg1 -33(8) . .
C6 N2 C4 Mg1 110(6) . .
O6 Mg1 C4 O5 158.4(12) . .
O4 Mg1 C4 O5 -58(2) . .
O1 Mg1 C4 O5 -146(2) . .
O2 Mg1 C4 O5 127(2) . .
O3 Mg1 C4 O5 35(2) . .
Mg2 Mg1 C4 O5 5(3) . .
O6 Mg1 C4 N2 -73(7) . .
O4 Mg1 C4 N2 71(6) . .
O5 Mg1 C4 N2 129(8) . .
O1 Mg1 C4 N2 -17(6) . .
O2 Mg1 C4 N2 -105(6) . .
O3 Mg1 C4 N2 164(6) . .
Mg2 Mg1 C4 N2 133(6) . .
